data_7053684
loop_
_publ_author_name
'Fernando, Isurika R.'
'Bairu, Semere G.'
'Ramakrishna, Guda'
'Mezei, Gellert'

_publ_section_title
;
 Single-color pseudorotaxane-based temperature sensing
;
_journal_issue 10
_journal_name_full 'New Journal of Chemistry'
_journal_page_first 2097
_journal_paper_doi 10.1039/c0nj00541j
_journal_volume 34
_journal_year 2010
_chemical_formula_sum 'C50 H70 F12 N2 O14 P2'
_chemical_formula_weight 1213.02
_chemical_name_systematic
;
?
;
_space_group_IT_number 2
_symmetry_cell_setting triclinic
_symmetry_space_group_name_Hall '-P 1'
_symmetry_space_group_name_H-M 'P -1'
_atom_sites_solution_hydrogens geom
_atom_sites_solution_primary direct
_atom_sites_solution_secondary difmap
_audit_creation_method SHELXL-97
_cell_angle_alpha 102.140(2)
_cell_angle_beta 101.609(2)
_cell_angle_gamma 109.6200(10)
_cell_formula_units_Z 1
_cell_length_a 10.5908(2)
_cell_length_b 11.5200(3)
_cell_length_c 13.0613(5)
_cell_measurement_temperature 100(2)
_cell_volume 1402.07(7)
_computing_cell_refinement 'Bruker SAINT'
_computing_data_collection 'Bruker APEX2'
_computing_data_reduction 'Bruker SAINT'
_computing_molecular_graphics 'Bruker SHELXTL'
_computing_publication_material 'Bruker SHELXTL'
_computing_structure_refinement 'SHELXL-97 (Sheldrick, 2008)'
_computing_structure_solution 'SHELXS-97 (Sheldrick, 2008)'
_diffrn_ambient_temperature 100(2)
_diffrn_measured_fraction_theta_full 0.992
_diffrn_measured_fraction_theta_max 0.992
_diffrn_measurement_device_type 'Bruker APEX-II CCD'
_diffrn_measurement_method '\f and \w scans'
_diffrn_radiation_monochromator graphite
_diffrn_radiation_source 'fine-focus sealed tube'
_diffrn_radiation_type MoK\a
_diffrn_radiation_wavelength 0.71073
_diffrn_reflns_av_R_equivalents 0.0354
_diffrn_reflns_av_sigmaI/netI 0.0192
_diffrn_reflns_limit_h_max 15
_diffrn_reflns_limit_h_min -15
_diffrn_reflns_limit_k_max 16
_diffrn_reflns_limit_k_min -16
_diffrn_reflns_limit_l_max 18
_diffrn_reflns_limit_l_min -18
_diffrn_reflns_number 78662
_diffrn_reflns_theta_full 30.55
_diffrn_reflns_theta_max 30.55
_diffrn_reflns_theta_min 1.67
_exptl_absorpt_coefficient_mu 0.182
_exptl_absorpt_correction_T_max 0.9687
_exptl_absorpt_correction_T_min 0.9278
_exptl_absorpt_correction_type multi-scan
_exptl_crystal_colour orange
_exptl_crystal_density_diffrn 1.437
_exptl_crystal_density_method 'not measured'
_exptl_crystal_description prism
_exptl_crystal_F_000 634
_exptl_crystal_size_max 0.42
_exptl_crystal_size_mid 0.35
_exptl_crystal_size_min 0.18
_refine_diff_density_max 0.882
_refine_diff_density_min -0.683
_refine_diff_density_rms 0.058
_refine_ls_extinction_method none
_refine_ls_goodness_of_fit_ref 1.271
_refine_ls_hydrogen_treatment constr
_refine_ls_matrix_type full
_refine_ls_number_parameters 362
_refine_ls_number_reflns 8541
_refine_ls_number_restraints 0
_refine_ls_restrained_S_all 1.271
_refine_ls_R_factor_all 0.0531
_refine_ls_R_factor_gt 0.0435
_refine_ls_shift/su_max 0.001
_refine_ls_shift/su_mean 0.000
_refine_ls_structure_factor_coef Fsqd
_refine_ls_weighting_details 'calc w=1/[\s^2^(Fo^2^)+(0.1000P)^2^+0.0000P] where P=(Fo^2^+2Fc^2^)/3'
_refine_ls_weighting_scheme calc
_refine_ls_wR_factor_gt 0.1537
_refine_ls_wR_factor_ref 0.1640
_reflns_number_gt 7109
_reflns_number_total 8541
_reflns_threshold_expression >2sigma(I)
_cod_data_source_file c0nj00541j.txt
_cod_data_source_block C4BP/BPP34C10
_cod_depositor_comments
;
The following automatic conversions were performed:

'_symmetry_cell_setting' value 'Triclinic' changed to 'triclinic'
according to /home/saulius/struct/CIF-dictionaries/cif_core.dic
dictionary named 'cif_core.dic' version 2.4.2 from 2011-04-26.

Automatic conversion script
Id: cif_fix_values 1891 2012-01-12 08:04:46Z andrius 
;
_cod_original_sg_symbol_H-M P-1
_cod_database_code 7053684

loop_
_symmetry_equiv_pos_as_xyz
'x, y, z'
'-x, -y, -z'

loop_
_atom_site_label
_atom_site_type_symbol
_atom_site_fract_x
_atom_site_fract_y
_atom_site_fract_z
_atom_site_U_iso_or_equiv
_atom_site_adp_type
_atom_site_occupancy
_atom_site_symmetry_multiplicity
_atom_site_calc_flag
_atom_site_refinement_flags
P1 P 0.18903(3) 0.12572(3) 0.23908(3) 0.02096(10) Uani 1 1 d .
F1 F 0.14084(8) 0.24351(7) 0.23489(7) 0.02637(18) Uani 1 1 d .
F2 F 0.14736(14) 0.12446(14) 0.34963(10) 0.0591(3) Uani 1 1 d .
F3 F 0.23791(11) 0.00993(10) 0.24229(10) 0.0469(3) Uani 1 1 d .
F4 F 0.23179(12) 0.13306(12) 0.12957(8) 0.0480(3) Uani 1 1 d .
F5 F 0.34332(10) 0.22550(10) 0.30884(9) 0.0458(3) Uani 1 1 d .
F6 F 0.03421(10) 0.02710(9) 0.16795(11) 0.0532(3) Uani 1 1 d .
O3 O 0.38333(10) 0.57394(9) 0.86807(7) 0.0224(2) Uani 1 1 d .
O4 O 0.36649(9) 0.51747(8) 0.63332(7) 0.01893(18) Uani 1 1 d .
O5 O 0.28606(9) 0.63000(8) 0.46889(7) 0.01873(18) Uani 1 1 d .
O6 O 0.58485(10) 0.87092(9) 1.30315(7) 0.0233(2) Uani 1 1 d .
O7 O 0.69358(9) 1.10663(8) 1.46668(7) 0.01982(19) Uani 1 1 d .
C12 C 0.47396(13) 0.53183(12) 0.81552(10) 0.0195(2) Uani 1 1 d .
H12A H 0.5168 0.4877 0.8578 0.023 Uiso 1 1 calc R
H12B H 0.5480 0.6056 0.8102 0.023 Uiso 1 1 calc R
C13 C 0.38698(13) 0.44150(11) 0.70285(10) 0.0184(2) Uani 1 1 d .
H13A H 0.4349 0.3891 0.6751 0.022 Uiso 1 1 calc R
H13B H 0.2972 0.3844 0.7056 0.022 Uiso 1 1 calc R
C14 C 0.28807(13) 0.44237(11) 0.52297(10) 0.0190(2) Uani 1 1 d .
H14A H 0.1884 0.4154 0.5143 0.023 Uiso 1 1 calc R
H14B H 0.3080 0.3658 0.5034 0.023 Uiso 1 1 calc R
C15 C 0.32963(14) 0.52459(12) 0.45073(10) 0.0210(2) Uani 1 1 d .
H15A H 0.4307 0.5580 0.4654 0.025 Uiso 1 1 calc R
H15B H 0.2873 0.4722 0.3746 0.025 Uiso 1 1 calc R
C16 C 0.37298(14) 0.73274(12) 0.43843(11) 0.0227(3) Uani 1 1 d .
H16A H 0.3858 0.6979 0.3687 0.027 Uiso 1 1 calc R
H16B H 0.4644 0.7746 0.4928 0.027 Uiso 1 1 calc R
C17 C 0.68897(14) 1.16934(12) 1.57112(10) 0.0212(2) Uani 1 1 d .
H17A H 0.7831 1.2116 1.6217 0.025 Uiso 1 1 calc R
H17B H 0.6327 1.1059 1.5997 0.025 Uiso 1 1 calc R
C18 C 0.74639(14) 1.00906(12) 1.47376(10) 0.0225(3) Uani 1 1 d .
H18A H 0.6942 0.9517 1.5091 0.027 Uiso 1 1 calc R
H18B H 0.8443 1.0483 1.5170 0.027 Uiso 1 1 calc R
C19 C 0.73134(14) 0.93425(12) 1.35977(11) 0.0226(2) Uani 1 1 d .
H19A H 0.7784 0.9921 1.3225 0.027 Uiso 1 1 calc R
H19B H 0.7728 0.8712 1.3624 0.027 Uiso 1 1 calc R
C20 C 0.54562(13) 0.80040(11) 1.19489(10) 0.0194(2) Uani 1 1 d .
C21 C 0.63815(14) 0.78539(12) 1.13681(10) 0.0210(2) Uani 1 1 d .
H21 H 0.7343 0.8254 1.1711 0.025 Uiso 1 1 calc R
C22 C 0.58693(13) 0.71008(12) 1.02658(10) 0.0210(2) Uani 1 1 d .
H22 H 0.6493 0.7009 0.9877 0.025 Uiso 1 1 calc R
C23 C 0.44393(13) 0.64930(12) 0.97544(10) 0.0192(2) Uani 1 1 d .
C24 C 0.35060(14) 0.66456(13) 1.03394(10) 0.0215(2) Uani 1 1 d .
H24 H 0.2544 0.6235 0.9999 0.026 Uiso 1 1 calc R
C25 C 0.40105(14) 0.74081(12) 1.14270(10) 0.0213(2) Uani 1 1 d .
H25 H 0.3387 0.7522 1.1808 0.026 Uiso 1 1 calc R
C9 C 0.44287(11) 0.95874(10) 0.94872(9) 0.0156(2) Uani 1 1 d .
C7 C 0.36154(13) 0.81998(13) 0.76225(10) 0.0229(3) Uani 1 1 d .
H7 H 0.3804 0.7786 0.7015 0.028 Uiso 1 1 calc R
C10 C 0.30351(12) 0.94017(12) 0.94102(10) 0.0202(2) Uani 1 1 d .
H10 H 0.2814 0.9799 1.0005 0.024 Uiso 1 1 calc R
C8 C 0.46976(13) 0.89726(13) 0.85619(10) 0.0227(3) Uani 1 1 d .
H8 H 0.5615 0.9086 0.8581 0.027 Uiso 1 1 calc R
O1 O 0.01630(11) 0.39593(9) 0.85466(8) 0.0267(2) Uani 1 1 d .
O2 O 0.05005(11) 0.33858(9) 0.69043(9) 0.0292(2) Uani 1 1 d .
N1 N 0.22860(10) 0.80427(10) 0.75815(8) 0.0177(2) Uani 1 1 d .
C5 C 0.08003(13) 0.57600(12) 0.65721(10) 0.0211(2) Uani 1 1 d .
H5A H 0.1631 0.5583 0.6559 0.025 Uiso 1 1 calc R
H5B H 0.0066 0.5193 0.5903 0.025 Uiso 1 1 calc R
C6 C 0.11228(13) 0.71498(12) 0.65814(10) 0.0206(2) Uani 1 1 d .
H6A H 0.1390 0.7278 0.5933 0.025 Uiso 1 1 calc R
H6B H 0.0293 0.7335 0.6571 0.025 Uiso 1 1 calc R
C4 C 0.03395(13) 0.54376(12) 0.75431(10) 0.0207(2) Uani 1 1 d .
H4A H 0.0968 0.6104 0.8215 0.025 Uiso 1 1 calc R
H4B H -0.0598 0.5417 0.7472 0.025 Uiso 1 1 calc R
C3 C 0.03459(13) 0.41472(12) 0.76029(10) 0.0216(2) Uani 1 1 d .
C2 C 0.02884(18) 0.27875(15) 0.87207(13) 0.0326(3) Uani 1 1 d .
H2A H 0.1196 0.2792 0.8686 0.039 Uiso 1 1 calc R
H2B H -0.0436 0.2030 0.8160 0.039 Uiso 1 1 calc R
C1 C 0.0131(2) 0.27611(19) 0.98250(15) 0.0444(4) Uani 1 1 d .
H1A H 0.0798 0.3550 1.0365 0.067 Uiso 1 1 calc R
H1B H 0.0293 0.2042 0.9992 0.067 Uiso 1 1 calc R
H1C H -0.0802 0.2675 0.9829 0.067 Uiso 1 1 calc R
C11 C 0.19926(13) 0.86308(12) 0.84537(11) 0.0207(2) Uani 1 1 d .
H11 H 0.1068 0.8513 0.8408 0.025 Uiso 1 1 calc R

loop_
_atom_site_aniso_label
_atom_site_aniso_U_11
_atom_site_aniso_U_22
_atom_site_aniso_U_33
_atom_site_aniso_U_23
_atom_site_aniso_U_13
_atom_site_aniso_U_12
P1 0.01856(16) 0.02266(17) 0.02430(18) 0.00714(13) 0.00662(13) 0.01109(13)
F1 0.0241(4) 0.0218(4) 0.0345(4) 0.0061(3) 0.0079(3) 0.0125(3)
F2 0.0773(9) 0.0909(9) 0.0554(7) 0.0529(7) 0.0453(7) 0.0556(8)
F3 0.0334(5) 0.0332(5) 0.0814(8) 0.0212(5) 0.0119(5) 0.0225(4)
F4 0.0576(6) 0.0832(8) 0.0331(5) 0.0236(5) 0.0278(5) 0.0519(6)
F5 0.0249(4) 0.0416(5) 0.0538(6) 0.0007(5) -0.0082(4) 0.0122(4)
F6 0.0220(4) 0.0231(4) 0.0927(9) -0.0047(5) -0.0052(5) 0.0088(4)
O3 0.0242(4) 0.0315(5) 0.0144(4) 0.0039(3) 0.0058(3) 0.0164(4)
O4 0.0247(4) 0.0168(4) 0.0133(4) 0.0043(3) 0.0016(3) 0.0083(3)
O5 0.0205(4) 0.0189(4) 0.0211(4) 0.0079(3) 0.0093(3) 0.0102(3)
O6 0.0245(4) 0.0248(4) 0.0179(4) 0.0019(3) 0.0070(3) 0.0090(4)
O7 0.0272(4) 0.0187(4) 0.0161(4) 0.0057(3) 0.0067(3) 0.0116(3)
C12 0.0219(5) 0.0248(6) 0.0163(5) 0.0066(4) 0.0062(4) 0.0139(5)
C13 0.0234(5) 0.0186(5) 0.0179(5) 0.0078(4) 0.0079(4) 0.0116(4)
C14 0.0211(5) 0.0181(5) 0.0163(5) 0.0029(4) 0.0031(4) 0.0087(4)
C15 0.0270(6) 0.0244(6) 0.0162(5) 0.0063(4) 0.0077(4) 0.0148(5)
C16 0.0258(6) 0.0224(6) 0.0248(6) 0.0096(5) 0.0138(5) 0.0103(5)
C17 0.0276(6) 0.0209(6) 0.0161(5) 0.0056(4) 0.0078(4) 0.0099(5)
C18 0.0286(6) 0.0188(5) 0.0209(6) 0.0060(4) 0.0047(5) 0.0120(5)
C19 0.0249(6) 0.0203(6) 0.0233(6) 0.0058(4) 0.0063(5) 0.0109(5)
C20 0.0262(6) 0.0180(5) 0.0173(5) 0.0061(4) 0.0077(4) 0.0114(5)
C21 0.0232(6) 0.0199(5) 0.0209(6) 0.0057(4) 0.0067(4) 0.0099(5)
C22 0.0246(6) 0.0233(6) 0.0195(6) 0.0063(4) 0.0092(5) 0.0132(5)
C23 0.0253(6) 0.0215(5) 0.0158(5) 0.0076(4) 0.0064(4) 0.0141(5)
C24 0.0234(6) 0.0279(6) 0.0172(5) 0.0076(4) 0.0061(4) 0.0145(5)
C25 0.0244(6) 0.0266(6) 0.0182(5) 0.0077(4) 0.0091(4) 0.0141(5)
C9 0.0140(5) 0.0152(5) 0.0198(5) 0.0078(4) 0.0058(4) 0.0066(4)
C7 0.0179(5) 0.0319(6) 0.0205(6) 0.0075(5) 0.0082(4) 0.0103(5)
C10 0.0162(5) 0.0203(5) 0.0237(6) 0.0031(4) 0.0066(4) 0.0085(4)
C8 0.0157(5) 0.0331(7) 0.0208(6) 0.0075(5) 0.0074(4) 0.0106(5)
O1 0.0350(5) 0.0236(5) 0.0264(5) 0.0101(4) 0.0122(4) 0.0141(4)
O2 0.0310(5) 0.0232(5) 0.0311(5) 0.0032(4) 0.0121(4) 0.0091(4)
N1 0.0154(4) 0.0212(5) 0.0180(5) 0.0080(4) 0.0055(4) 0.0074(4)
C5 0.0206(5) 0.0240(6) 0.0164(5) 0.0027(4) 0.0056(4) 0.0081(4)
C6 0.0176(5) 0.0280(6) 0.0147(5) 0.0069(4) 0.0038(4) 0.0077(5)
C4 0.0237(6) 0.0217(6) 0.0174(5) 0.0051(4) 0.0064(4) 0.0099(5)
C3 0.0176(5) 0.0222(6) 0.0204(6) 0.0046(4) 0.0025(4) 0.0054(4)
C2 0.0450(8) 0.0306(7) 0.0350(8) 0.0161(6) 0.0182(7) 0.0228(6)
C1 0.0718(13) 0.0488(10) 0.0390(9) 0.0273(8) 0.0291(9) 0.0396(9)
C11 0.0147(5) 0.0222(6) 0.0254(6) 0.0053(4) 0.0066(4) 0.0085(4)

loop_
_atom_type_symbol
_atom_type_description
_atom_type_scat_dispersion_real
_atom_type_scat_dispersion_imag
_atom_type_scat_source
C C 0.0033 0.0016 'International Tables Vol C Tables 4.2.6.8 and 6.1.1.4'
H H 0.0000 0.0000 'International Tables Vol C Tables 4.2.6.8 and 6.1.1.4'
N N 0.0061 0.0033 'International Tables Vol C Tables 4.2.6.8 and 6.1.1.4'
O O 0.0106 0.0060 'International Tables Vol C Tables 4.2.6.8 and 6.1.1.4'
F F 0.0171 0.0103 'International Tables Vol C Tables 4.2.6.8 and 6.1.1.4'
P P 0.1023 0.0942 'International Tables Vol C Tables 4.2.6.8 and 6.1.1.4'

loop_
_geom_angle_atom_site_label_1
_geom_angle_atom_site_label_2
_geom_angle_atom_site_label_3
_geom_angle
_geom_angle_site_symmetry_3
F5 P1 F3 89.55(5) .
F5 P1 F6 179.11(7) .
F3 P1 F6 91.11(5) .
F5 P1 F2 89.63(7) .
F3 P1 F2 91.93(7) .
F6 P1 F2 90.94(7) .
F5 P1 F4 89.34(7) .
F3 P1 F4 90.16(6) .
F6 P1 F4 90.07(7) .
F2 P1 F4 177.66(7) .
F5 P1 F1 90.15(5) .
F3 P1 F1 179.27(6) .
F6 P1 F1 89.17(5) .
F2 P1 F1 88.74(6) .
F4 P1 F1 89.17(5) .
C23 O3 C12 115.74(9) .
C13 O4 C14 113.24(9) .
C16 O5 C15 109.79(9) .
C20 O6 C19 117.71(10) .
C17 O7 C18 110.57(9) .
O3 C12 C13 108.12(10) .
O4 C13 C12 107.98(9) .
O4 C14 C15 107.81(10) .
O5 C15 C14 111.24(10) .
O5 C16 C17 111.76(10) 2_677
O7 C17 C16 110.02(10) 2_677
O7 C18 C19 108.49(10) .
O6 C19 C18 107.31(10) .
O6 C20 C21 124.67(12) .
O6 C20 C25 115.63(11) .
C21 C20 C25 119.69(11) .
C20 C21 C22 120.11(12) .
C23 C22 C21 120.23(11) .
O3 C23 C22 124.74(11) .
O3 C23 C24 115.59(11) .
C22 C23 C24 119.67(11) .
C25 C24 C23 120.24(12) .
C24 C25 C20 120.04(11) .
C10 C9 C8 117.42(11) .
C10 C9 C9 120.84(13) 2_677
C8 C9 C9 121.74(13) 2_677
N1 C7 C8 120.18(11) .
C11 C10 C9 119.90(11) .
C7 C8 C9 120.61(11) .
C3 O1 C2 114.39(10) .
C7 N1 C11 120.71(11) .
C7 N1 C6 119.42(10) .
C11 N1 C6 119.78(10) .
C6 C5 C4 114.40(10) .
N1 C6 C5 109.86(10) .
C3 C4 C5 110.81(10) .
O2 C3 O1 124.13(13) .
O2 C3 C4 125.18(12) .
O1 C3 C4 110.68(10) .
O1 C2 C1 107.45(12) .
N1 C11 C10 121.17(11) .

loop_
_geom_bond_atom_site_label_1
_geom_bond_atom_site_label_2
_geom_bond_distance
_geom_bond_site_symmetry_2
P1 F5 1.5876(9) .
P1 F3 1.5898(9) .
P1 F6 1.5920(9) .
P1 F2 1.5940(11) .
P1 F4 1.5949(10) .
P1 F1 1.6093(8) .
O3 C23 1.3725(14) .
O3 C12 1.4372(14) .
O4 C13 1.4213(14) .
O4 C14 1.4237(13) .
O5 C16 1.4214(15) .
O5 C15 1.4294(14) .
O6 C20 1.3732(14) .
O6 C19 1.4274(16) .
O7 C17 1.4217(14) .
O7 C18 1.4247(14) .
C12 C13 1.5045(16) .
C14 C15 1.4980(18) .
C16 C17 1.4972(17) 2_677
C17 C16 1.4972(17) 2_677
C18 C19 1.5024(17) .
C20 C21 1.3870(17) .
C20 C25 1.3990(18) .
C21 C22 1.4015(16) .
C22 C23 1.3836(17) .
C23 C24 1.3985(17) .
C24 C25 1.3890(16) .
C9 C10 1.3976(15) .
C9 C8 1.3990(16) .
C9 C9 1.484(2) 2_677
C7 N1 1.3463(15) .
C7 C8 1.3788(17) .
C10 C11 1.3741(16) .
O1 C3 1.3356(16) .
O1 C2 1.4591(17) .
O2 C3 1.2036(15) .
N1 C11 1.3463(15) .
N1 C6 1.4893(15) .
C5 C6 1.5176(18) .
C5 C4 1.5199(18) .
C4 C3 1.5071(18) .
C2 C1 1.490(2) .
